data_7030961
loop_
_publ_author_name
'Artyushin, Oleg I.'
'Odinets, Irina L.'
'Matveeva, Ekaterina V.'
'Vologzhanina, Anna V.'
'Varzatskii, Oleg A.'
'Lyubimov, Sergey E.'
'Voloshin, Yan Z.'

_publ_section_title
;
 Clathrochelates meet phosphorus: thiophosphorylation of Fe(ii)
 dichloroclathrochelate precursor, synthesis of N,S-donor macrobicyclic
 ligands and their Pd(ii) complexes as potent catalysts of Suzuki
 cross-coupling reaction.
;
_journal_issue 25
_journal_name_full 'Dalton transactions (Cambridge, England : 2003)'
_journal_page_first 9677
_journal_page_last 9689
_journal_paper_doi 10.1039/c3dt53590h
_journal_volume 43
_journal_year 2014
_chemical_formula_moiety 'C46 H40 B2 F2 Fe N7 O6 P S2, 2(C H Cl3)'
_chemical_formula_sum 'C48 H42 B2 Cl6 F2 Fe N7 O6 P S2'
_chemical_formula_weight 1236.15
_chemical_name_systematic
;
 ? 
;
_space_group_crystal_system triclinic
_space_group_IT_number 2
_space_group_name_Hall '-P 1'
_space_group_name_H-M_alt 'P -1'
_symmetry_space_group_name_Hall '-P 1'
_symmetry_space_group_name_H-M 'P -1'
_atom_sites_solution_hydrogens geom
_atom_sites_solution_primary direct
_atom_sites_solution_secondary difmap
_audit_creation_date 2013-11-22
_audit_creation_method
;
Olex2 1.2
(compiled 2013.11.13 svn.r2834 for OlexSys, GUI svn.r4705)
;
_cell_angle_alpha 90.88(4)
_cell_angle_beta 100.76(3)
_cell_angle_gamma 112.68(5)
_cell_formula_units_Z 2
_cell_length_a 13.219(14)
_cell_length_b 13.73(2)
_cell_length_c 16.225(18)
_cell_measurement_reflns_used 463
_cell_measurement_temperature 120.0(2)
_cell_measurement_theta_max 25.09
_cell_measurement_theta_min 1.80
_cell_volume 2657(6)
_computing_molecular_graphics 'Olex2 (Dolomanov et al., 2009)'
_computing_publication_material 'Olex2 (Dolomanov et al., 2009)'
_computing_structure_refinement 'XL (Sheldrick, 2008)'
_computing_structure_solution 'XS (Sheldrick, 2008)'
_diffrn_ambient_temperature 120.0(2)
_diffrn_measured_fraction_theta_full 0.996
_diffrn_measured_fraction_theta_max 0.988
_diffrn_measurement_device_type 'Bruker P4'
_diffrn_measurement_method '\w scans'
_diffrn_radiation_monochromator graphite
_diffrn_radiation_type MoK\a
_diffrn_radiation_wavelength 0.71073
_diffrn_reflns_av_R_equivalents 0.0353
_diffrn_reflns_av_unetI/netI 0.0597
_diffrn_reflns_limit_h_max 18
_diffrn_reflns_limit_h_min -18
_diffrn_reflns_limit_k_max 19
_diffrn_reflns_limit_k_min -19
_diffrn_reflns_limit_l_max 23
_diffrn_reflns_limit_l_min -23
_diffrn_reflns_number 33841
_diffrn_reflns_theta_full 26.00
_diffrn_reflns_theta_max 30.70
_diffrn_reflns_theta_min 1.71
_diffrn_source 'fine-focus sealed tube'
_exptl_absorpt_coefficient_mu 0.757
_exptl_absorpt_correction_type none
_exptl_crystal_colour purple
_exptl_crystal_density_diffrn 1.546
_exptl_crystal_density_method 'not measured'
_exptl_crystal_description prism
_exptl_crystal_F_000 1260
_exptl_crystal_size_max 0.34
_exptl_crystal_size_mid 0.28
_exptl_crystal_size_min 0.12
_refine_diff_density_max 1.468
_refine_diff_density_min -1.286
_refine_diff_density_rms 0.108
_refine_ls_extinction_method none
_refine_ls_goodness_of_fit_ref 1.006
_refine_ls_hydrogen_treatment mixed
_refine_ls_matrix_type full
_refine_ls_number_parameters 653
_refine_ls_number_reflns 16319
_refine_ls_number_restraints 18
_refine_ls_restrained_S_all 1.006
_refine_ls_R_factor_all 0.1059
_refine_ls_R_factor_gt 0.0644
_refine_ls_shift/su_max 0.001
_refine_ls_shift/su_mean 0.000
_refine_ls_structure_factor_coef Fsqd
_refine_ls_weighting_details 'calc w=1/[\s^2^(Fo^2^)+(0.0200P)^2^+10.0000P] where P=(Fo^2^+2Fc^2^)/3'
_refine_ls_weighting_scheme calc
_refine_ls_wR_factor_gt 0.1277
_refine_ls_wR_factor_ref 0.1462
_reflns_number_gt 10825
_reflns_number_total 16319
_reflns_threshold_expression >2sigma(I)
_cod_data_source_file c3dt53590h2.cif
_cod_data_source_block od13
_cod_depositor_comments 'Adding full bibliography for 7030958--7030964.cif.'
_cod_original_cell_volume 2656(6)
_cod_database_code 7030961
_olex2_refinement_description
;
1. Fixed Uiso
 At 1.2 times of:
  All C(H) groups, All C(H,H) groups
 At 1.5 times of:
  All C(H,H,H) groups
2. Uiso/Uaniso restraints and constraints
Cl5A \\sim Cl5: within 1.7A with sigma of 0.04 and sigma for terminal atoms of
0.08
Cl4A \\sim Cl4: within 1.7A with sigma of 0.04 and sigma for terminal atoms of
0.08
C38 \\sim C38A: within 1.7A with sigma of 0.04 and sigma for terminal atoms of
0.08
C39 \\sim C39A: within 1.7A with sigma of 0.04 and sigma for terminal atoms of
0.08
C40 \\sim C40A: within 1.7A with sigma of 0.04 and sigma for terminal atoms of
0.08
C41 \\sim C41A: within 1.7A with sigma of 0.04 and sigma for terminal atoms of
0.08
C42 \\sim C42A: within 1.7A with sigma of 0.04 and sigma for terminal atoms of
0.08
C37 \\sim C37A: within 1.7A with sigma of 0.04 and sigma for terminal atoms of
0.08
Uiso(C46) = Uiso(C46A)
Uanis(C36) = Uanis(C35) = Uanis(C34) = Uanis(C33) = Uanis(C32)
3. Others
 Fixed Sof: C37(0.75) C42(0.75) H42(0.75) C41(0.75) H41(0.75) C40(0.75)
 H40(0.75) C39(0.75) H39(0.75) C38(0.75) H38(0.75) C37A(0.25) C38A(0.25)
 H38A(0.25) C39A(0.25) H39A(0.25) C42A(0.25) H42A(0.25) C46(0.5) H46A(0.5)
 H46B(0.5) H46C(0.5) C46A(0.5) H46D(0.5) H46E(0.5) H46F(0.5) C40A(0.25)
 H40A(0.25) C41A(0.25) H41A(0.25) Cl4(0.75) Cl5(0.75) Cl4A(0.25) Cl5A(0.25)
4.a Ternary CH refined with riding coordinates:
 C2S(H2S), C1S(H1S)
4.b Secondary CH2 refined with riding coordinates:
 C44(H44A,H44B), C45(H45A,H45B)
4.c Aromatic/amide H refined with riding coordinates:
 C8(H8), C9(H9), C10(H10), C11(H11), C12(H12), C14(H14), C15(H15), C16(H16),
 C17(H17), C18(H18), C20(H20), C21(H21), C22(H22), C23(H23), C24(H24), C26(H26),
  C27(H27), C28(H28), C29(H29), C30(H30), C32(H32), C33(H33), C34(H34),
 C35(H35), C36(H36), C42(H42), C41(H41), C40(H40), C39(H39), C38(H38),
 C38A(H38A), C39A(H39A), C42A(H42A), C40A(H40A), C41A(H41A)
4.d Fitted hexagon refined as free rotating group:
 C37(C42,C41,C40,C39,C38)
4.e Idealised Me refined as rotating group:
 C43(H43A,H43B,H43C), C46(H46A,H46B,H46C), C46A(H46D,H46E,H46F)
;

loop_
_space_group_symop_id
_space_group_symop_operation_xyz
1 'x, y, z'
2 '-x, -y, -z'

loop_
_atom_site_label
_atom_site_type_symbol
_atom_site_fract_x
_atom_site_fract_y
_atom_site_fract_z
_atom_site_U_iso_or_equiv
_atom_site_adp_type
_atom_site_occupancy
_atom_site_symmetry_multiplicity
_atom_site_calc_flag
_atom_site_disorder_assembly
_atom_site_disorder_group
_atom_site_refinement_flags_posn
Fe1 Fe 0.77199(3) 0.85941(3) 0.23621(2) 0.01516(9) Uani 1 1 d A . .
S1 S 0.44012(8) 0.54294(8) 0.36350(6) 0.0405(3) Uani 1 1 d A . .
S2 S 0.84750(14) 0.58494(12) 0.37177(9) 0.0652(4) Uani 1 1 d . . .
P1 P 0.51500(7) 0.69509(7) 0.38902(5) 0.02345(17) Uani 1 1 d . . .
F1 F 1.11463(14) 0.93299(14) 0.36418(11) 0.0215(4) Uani 1 1 d A . .
F2 F 0.42940(14) 0.78318(14) 0.10875(11) 0.0227(4) Uani 1 1 d A . .
O1 O 0.93932(16) 0.89143(17) 0.38940(12) 0.0194(4) Uani 1 1 d A . .
O2 O 0.53693(16) 0.74000(16) 0.21892(13) 0.0191(4) Uani 1 1 d A . .
O3 O 1.00438(16) 1.00102(16) 0.27731(13) 0.0189(4) Uani 1 1 d A . .
O4 O 0.58769(16) 0.92123(16) 0.17938(13) 0.0191(4) Uani 1 1 d A . .
O5 O 0.97100(17) 0.81348(17) 0.26573(13) 0.0206(4) Uani 1 1 d A . .
O6 O 0.59695(17) 0.78462(16) 0.08667(13) 0.0192(4) Uani 1 1 d A . .
N1 N 0.8263(2) 0.85702(19) 0.35486(15) 0.0173(5) Uani 1 1 d A . .
N2 N 0.64030(19) 0.76790(18) 0.26906(15) 0.0164(5) Uani 1 1 d . . .
N3 N 0.89740(19) 0.99054(19) 0.24305(15) 0.0171(5) Uani 1 1 d . . .
N4 N 0.70054(19) 0.95466(19) 0.21081(15) 0.0173(5) Uani 1 1 d . . .
N5 N 0.8680(2) 0.79048(19) 0.21604(15) 0.0176(5) Uani 1 1 d . . .
N6 N 0.70126(19) 0.79196(19) 0.12485(15) 0.0165(5) Uani 1 1 d . . .
N7 N 0.7893(2) 0.7547(2) 0.47349(15) 0.0220(5) Uani 1 1 d A . .
C1 C 0.7593(2) 0.7886(2) 0.39595(18) 0.0186(6) Uani 1 1 d . . .
C2 C 0.6431(2) 0.7500(2) 0.34834(18) 0.0185(5) Uani 1 1 d A . .
C3 C 0.8802(2) 1.0774(2) 0.23161(18) 0.0184(5) Uani 1 1 d A . .
C4 C 0.7613(2) 1.0546(2) 0.20607(17) 0.0179(5) Uani 1 1 d A . .
C5 C 0.8463(2) 0.7376(2) 0.14331(18) 0.0189(6) Uani 1 1 d A . .
C6 C 0.7396(2) 0.7292(2) 0.09272(17) 0.0177(5) Uani 1 1 d A . .
C7 C 0.9686(3) 1.1860(2) 0.24439(19) 0.0237(6) Uani 1 1 d . . .
C8 C 1.0658(3) 1.2071(3) 0.2146(2) 0.0339(8) Uani 1 1 d A . .
H8 H 1.0763 1.1528 0.1872 0.041 Uiso 1 1 calc . . R
C9 C 1.1475(3) 1.3098(3) 0.2261(3) 0.0486(12) Uani 1 1 d . . .
H9 H 1.2130 1.3242 0.2063 0.058 Uiso 1 1 calc A . R
C10 C 1.1322(4) 1.3898(3) 0.2663(3) 0.0537(13) Uani 1 1 d A . .
H10 H 1.1873 1.4583 0.2737 0.064 Uiso 1 1 calc . . R
C11 C 1.0357(4) 1.3694(3) 0.2958(3) 0.0464(11) Uani 1 1 d . . .
H11 H 1.0258 1.4239 0.3234 0.056 Uiso 1 1 calc A . R
C12 C 0.9532(3) 1.2674(3) 0.2844(2) 0.0320(8) Uani 1 1 d A . .
H12 H 0.8875 1.2537 0.3037 0.038 Uiso 1 1 calc . . R
C13 C 0.7144(2) 1.1319(2) 0.17528(18) 0.0186(6) Uani 1 1 d . . .
C14 C 0.7519(3) 1.1918(3) 0.1107(2) 0.0257(7) Uani 1 1 d A . .
H14 H 0.8072 1.1833 0.0871 0.031 Uiso 1 1 calc . . R
C15 C 0.7078(3) 1.2640(3) 0.0812(2) 0.0316(8) Uani 1 1 d . . .
H15 H 0.7325 1.3028 0.0373 0.038 Uiso 1 1 calc A . R
C16 C 0.6279(3) 1.2786(3) 0.1165(2) 0.0337(8) Uani 1 1 d A . .
H16 H 0.5985 1.3276 0.0970 0.040 Uiso 1 1 calc . . R
C17 C 0.5910(3) 1.2199(3) 0.1815(3) 0.0357(8) Uani 1 1 d . . .
H17 H 0.5372 1.2302 0.2059 0.043 Uiso 1 1 calc A . R
C18 C 0.6333(3) 1.1464(3) 0.2104(2) 0.0267(7) Uani 1 1 d A . .
H18 H 0.6070 1.1065 0.2535 0.032 Uiso 1 1 calc . . R
C19 C 0.9219(3) 0.6966(2) 0.1129(2) 0.0229(6) Uani 1 1 d . . .
C20 C 0.9735(3) 0.6411(3) 0.1634(2) 0.0313(7) Uani 1 1 d A . .
H20 H 0.9612 0.6297 0.2177 0.038 Uiso 1 1 calc . . R
C21 C 1.0435(3) 0.6026(3) 0.1326(3) 0.0415(9) Uani 1 1 d . . .
H21 H 1.0784 0.5658 0.1666 0.050 Uiso 1 1 calc A . R
C22 C 1.0615(3) 0.6184(3) 0.0524(3) 0.0427(10) Uani 1 1 d A . .
H22 H 1.1086 0.5926 0.0323 0.051 Uiso 1 1 calc . . R
C23 C 1.0094(3) 0.6730(3) 0.0014(3) 0.0376(9) Uani 1 1 d . . .
H23 H 1.0212 0.6832 -0.0532 0.045 Uiso 1 1 calc A . R
C24 C 0.9403(3) 0.7120(3) 0.0315(2) 0.0294(7) Uani 1 1 d A . .
H24 H 0.9058 0.7488 -0.0027 0.035 Uiso 1 1 calc . . R
C25 C 0.6807(2) 0.6541(2) 0.01683(17) 0.0176(5) Uani 1 1 d . . .
C26 C 0.6732(3) 0.5507(2) 0.0187(2) 0.0238(6) Uani 1 1 d A . .
H26 H 0.7039 0.5294 0.0679 0.029 Uiso 1 1 calc . . R
C27 C 0.6204(3) 0.4790(3) -0.0521(2) 0.0288(7) Uani 1 1 d . . .
H27 H 0.6147 0.4094 -0.0503 0.035 Uiso 1 1 calc A . R
C28 C 0.5762(3) 0.5110(3) -0.1254(2) 0.0286(7) Uani 1 1 d A . .
H28 H 0.5416 0.4632 -0.1733 0.034 Uiso 1 1 calc . . R
C29 C 0.5832(3) 0.6132(3) -0.12762(19) 0.0272(7) Uani 1 1 d . . .
H29 H 0.5531 0.6342 -0.1772 0.033 Uiso 1 1 calc A . R
C30 C 0.6346(3) 0.6854(2) -0.05698(18) 0.0223(6) Uani 1 1 d A . .
H30 H 0.6383 0.7543 -0.0588 0.027 Uiso 1 1 calc . . R
C31 C 0.5589(3) 0.7391(3) 0.4998(2) 0.0253(6) Uani 1 1 d A . .
C32 C 0.6241(4) 0.8430(4) 0.5274(3) 0.0570(6) Uani 1 1 d . . .
H32 H 0.6486 0.8916 0.4887 0.068 Uiso 1 1 calc A . R
C33 C 0.6532(4) 0.8757(4) 0.6112(3) 0.0570(6) Uani 1 1 d A . .
H33 H 0.6944 0.9472 0.6292 0.068 Uiso 1 1 calc . . R
C34 C 0.6218(4) 0.8026(4) 0.6704(3) 0.0570(6) Uani 1 1 d . . .
H34 H 0.6492 0.8231 0.7278 0.068 Uiso 1 1 calc A . R
C35 C 0.5510(4) 0.7023(4) 0.6426(3) 0.0570(6) Uani 1 1 d A . .
H35 H 0.5222 0.6547 0.6808 0.068 Uiso 1 1 calc . . R
C36 C 0.5207(4) 0.6693(4) 0.5570(3) 0.0570(6) Uani 1 1 d . . .
H36 H 0.4740 0.5990 0.5385 0.068 Uiso 1 1 calc A . R
C37 C 0.4246(3) 0.7580(3) 0.3473(2) 0.0253(10) Uiso 0.75 1 d A 1 .
C42 C 0.3102(3) 0.7012(2) 0.3403(2) 0.0399(12) Uiso 0.75 1 d A 1 G
H42 H 0.2836 0.6320 0.3552 0.048 Uiso 0.75 1 calc A 1 R
C41 C 0.2354(2) 0.7478(3) 0.3112(3) 0.0511(15) Uiso 0.75 1 d A 1 G
H41 H 0.1589 0.7098 0.3066 0.061 Uiso 0.75 1 calc A 1 R
C40 C 0.2751(3) 0.8513(3) 0.2890(3) 0.0539(16) Uiso 0.75 1 d A 1 G
H40 H 0.2251 0.8825 0.2695 0.065 Uiso 0.75 1 calc A 1 R
C39 C 0.3895(3) 0.9080(2) 0.2960(3) 0.0521(15) Uiso 0.75 1 d A 1 G
H39 H 0.4161 0.9772 0.2811 0.063 Uiso 0.75 1 calc A 1 R
C38 C 0.4642(2) 0.8614(3) 0.3251(2) 0.0362(11) Uiso 0.75 1 d A 1 G
H38 H 0.5408 0.8994 0.3297 0.043 Uiso 0.75 1 calc A 1 R
C37A C 0.4468(10) 0.7956(10) 0.3560(7) 0.016(2) Uiso 0.25 1 d A 2 .
C38A C 0.4958(12) 0.8979(11) 0.3797(9) 0.030(3) Uiso 0.25 1 d A 2 .
H38A H 0.5675 0.9269 0.4134 0.036 Uiso 0.25 1 calc A 2 R
C39A C 0.4384(13) 0.9620(13) 0.3537(10) 0.036(3) Uiso 0.25 1 d A 2 .
H39A H 0.4705 1.0347 0.3689 0.044 Uiso 0.25 1 calc A 2 R
C42A C 0.3367(11) 0.7453(10) 0.3110(8) 0.024(3) Uiso 0.25 1 d A 2 .
H42A H 0.3079 0.6730 0.2946 0.029 Uiso 0.25 1 calc A 2 R
C44 C 0.7451(3) 0.6462(3) 0.4870(2) 0.0360(8) Uani 1 1 d . . .
H44A H 0.6739 0.6109 0.4478 0.043 Uiso 1 1 calc A . R
H44B H 0.7306 0.6401 0.5435 0.043 Uiso 1 1 calc . . R
C45 C 0.8208(4) 0.5888(4) 0.4766(3) 0.0538(12) Uani 1 1 d A . .
H45A H 0.7866 0.5166 0.4909 0.065 Uiso 1 1 calc . . R
H45B H 0.8918 0.6236 0.5162 0.065 Uiso 1 1 calc . . R
C43 C 0.8811(3) 0.8290(3) 0.5382(2) 0.0368(9) Uani 1 1 d . . .
H43A H 0.9490 0.8197 0.5364 0.055 Uiso 1 1 calc A . GR
H43B H 0.8634 0.8155 0.5928 0.055 Uiso 1 1 calc . . GR
H43C H 0.8910 0.9004 0.5278 0.055 Uiso 1 1 calc . . GR
C46 C 0.7158(11) 0.4753(10) 0.3258(9) 0.068(2) Uiso 0.50 1 d B 1 .
H46A H 0.6993 0.4215 0.3642 0.102 Uiso 0.50 1 calc B 1 GR
H46B H 0.7220 0.4459 0.2738 0.102 Uiso 0.50 1 calc B 1 GR
H46C H 0.6566 0.5005 0.3152 0.102 Uiso 0.50 1 calc B 1 GR
C46A C 0.7203(11) 0.5083(10) 0.3079(9) 0.068(2) Uiso 0.50 1 d B 2 .
H46D H 0.6696 0.4680 0.3419 0.102 Uiso 0.50 1 calc B 2 GR
H46E H 0.7304 0.4609 0.2692 0.102 Uiso 0.50 1 calc B 2 GR
H46F H 0.6899 0.5534 0.2770 0.102 Uiso 0.50 1 calc B 2 GR
C40A C 0.3250(11) 0.9101(10) 0.3011(8) 0.025(3) Uiso 0.25 1 d A 2 .
H40A H 0.2910 0.9525 0.2744 0.030 Uiso 0.25 1 calc A 2 R
C41A C 0.2676(12) 0.8029(12) 0.2896(8) 0.026(3) Uiso 0.25 1 d A 2 .
H41A H 0.1905 0.7704 0.2698 0.032 Uiso 0.25 1 calc A 2 R
B1 B 1.0064(3) 0.9093(3) 0.3248(2) 0.0178(6) Uani 1 1 d . . .
B2 B 0.5370(3) 0.8080(3) 0.1475(2) 0.0191(6) Uani 1 1 d . . .
Cl6 Cl 0.86272(11) 1.01410(11) -0.14771(7) 0.0574(3) Uani 1 1 d . . .
Cl3 Cl 0.80044(8) 1.07850(8) 0.42449(6) 0.0371(2) Uani 1 1 d C . .
Cl4 Cl 0.62248(12) 1.12732(14) 0.46299(9) 0.0479(3) Uani 0.75 1 d C 1 .
Cl5 Cl 0.84005(16) 1.29251(13) 0.47267(12) 0.0645(5) Uani 0.75 1 d C 1 .
C2S C 0.7699(3) 1.1622(3) 0.4893(3) 0.0395(9) Uani 1 1 d . . .
H2S H 0.7921 1.1520 0.5485 0.047 Uiso 1 1 calc C 1 R
Cl1 Cl 0.86216(11) 1.00038(10) 0.02812(7) 0.0523(3) Uani 1 1 d . . .
Cl2 Cl 0.66106(10) 0.98278(11) -0.08747(9) 0.0612(3) Uani 1 1 d . . .
C1S C 0.8060(3) 1.0411(3) -0.0658(2) 0.0383(9) Uani 1 1 d . . .
H1S H 0.8288 1.1181 -0.0576 0.046 Uiso 1 1 calc . . R
Cl4A Cl 0.6752(4) 1.2131(4) 0.4504(3) 0.0504(11) Uani 0.25 1 d C 2 .
Cl5A Cl 0.9034(4) 1.2856(3) 0.5397(3) 0.0511(11) Uani 0.25 1 d C 2 .

loop_
_atom_site_aniso_label
_atom_site_aniso_U_11
_atom_site_aniso_U_22
_atom_site_aniso_U_33
_atom_site_aniso_U_23
_atom_site_aniso_U_13
_atom_site_aniso_U_12
Fe1 0.01236(18) 0.01559(19) 0.01450(18) 0.00050(14) 0.00107(14) 0.00310(15)
S1 0.0394(5) 0.0311(5) 0.0243(4) 0.0011(3) 0.0037(4) -0.0135(4)
S2 0.0837(10) 0.0643(8) 0.0526(7) -0.0095(6) 0.0120(7) 0.0362(8)
P1 0.0171(4) 0.0272(4) 0.0204(4) 0.0065(3) 0.0046(3) 0.0022(3)
F1 0.0138(8) 0.0274(9) 0.0195(8) 0.0004(7) -0.0016(6) 0.0064(7)
F2 0.0143(8) 0.0235(9) 0.0263(9) -0.0007(7) -0.0025(7) 0.0064(7)
O1 0.0117(9) 0.0251(11) 0.0162(9) 0.0007(8) 0.0000(7) 0.0031(8)
O2 0.0120(9) 0.0175(10) 0.0217(10) 0.0008(8) -0.0009(8) 0.0012(8)
O3 0.0088(9) 0.0229(10) 0.0203(10) 0.0034(8) -0.0001(7) 0.0024(8)
O4 0.0111(9) 0.0177(10) 0.0244(10) -0.0006(8) -0.0006(8) 0.0034(8)
O5 0.0139(9) 0.0246(11) 0.0202(10) -0.0027(8) -0.0032(8) 0.0076(8)
O6 0.0147(9) 0.0232(10) 0.0172(9) -0.0006(8) -0.0020(7) 0.0073(8)
N1 0.0134(11) 0.0186(11) 0.0170(11) -0.0003(9) 0.0010(9) 0.0041(9)
N2 0.0126(11) 0.0148(11) 0.0181(11) 0.0000(9) 0.0007(9) 0.0027(9)
N3 0.0113(10) 0.0209(12) 0.0152(11) 0.0007(9) 0.0006(8) 0.0032(9)
N4 0.0127(11) 0.0184(11) 0.0179(11) 0.0007(9) 0.0018(9) 0.0039(9)
N5 0.0129(11) 0.0210(12) 0.0169(11) 0.0020(9) 0.0004(9) 0.0058(9)
N6 0.0136(11) 0.0164(11) 0.0159(11) 0.0015(9) -0.0002(8) 0.0034(9)
N7 0.0163(12) 0.0277(13) 0.0141(11) -0.0017(10) -0.0017(9) 0.0026(10)
C1 0.0184(13) 0.0178(13) 0.0153(12) -0.0016(10) 0.0020(10) 0.0032(11)
C2 0.0162(13) 0.0154(12) 0.0193(13) 0.0010(10) 0.0033(10) 0.0017(10)
C3 0.0163(13) 0.0168(13) 0.0167(13) 0.0013(10) 0.0015(10) 0.0017(11)
C4 0.0180(13) 0.0179(13) 0.0154(12) 0.0017(10) 0.0023(10) 0.0051(11)
C5 0.0173(13) 0.0191(13) 0.0173(13) -0.0004(10) 0.0021(10) 0.0047(11)
C6 0.0160(13) 0.0185(13) 0.0151(12) 0.0008(10) 0.0021(10) 0.0037(11)
C7 0.0190(14) 0.0195(14) 0.0221(14) 0.0052(11) -0.0051(11) 0.0005(11)
C8 0.0193(16) 0.0314(18) 0.043(2) 0.0145(15) 0.0025(14) 0.0031(14)
C9 0.0193(17) 0.040(2) 0.071(3) 0.027(2) 0.0004(18) -0.0008(16)
C10 0.035(2) 0.0239(19) 0.069(3) 0.0134(19) -0.023(2) -0.0091(16)
C11 0.050(3) 0.0203(17) 0.047(2) 0.0003(16) -0.0167(19) 0.0030(17)
C12 0.0335(18) 0.0221(16) 0.0289(17) 0.0021(13) -0.0053(14) 0.0041(14)
C13 0.0182(13) 0.0154(13) 0.0182(13) 0.0009(10) -0.0003(10) 0.0042(11)
C14 0.0239(16) 0.0287(16) 0.0246(15) 0.0075(12) 0.0076(12) 0.0092(13)
C15 0.0344(19) 0.0315(18) 0.0292(17) 0.0147(14) 0.0067(14) 0.0130(15)
C16 0.0315(18) 0.0262(17) 0.046(2) 0.0137(15) 0.0066(16) 0.0139(15)
C17 0.0347(19) 0.0292(18) 0.052(2) 0.0116(16) 0.0217(17) 0.0161(15)
C18 0.0313(17) 0.0211(15) 0.0305(16) 0.0069(12) 0.0138(14) 0.0098(13)
C19 0.0187(14) 0.0242(15) 0.0230(14) -0.0052(12) 0.0015(11) 0.0069(12)
C20 0.0295(18) 0.0346(18) 0.0295(17) -0.0044(14) -0.0009(14) 0.0158(15)
C21 0.035(2) 0.043(2) 0.050(2) -0.0109(18) -0.0024(17) 0.0249(18)
C22 0.0280(19) 0.043(2) 0.055(3) -0.0186(19) 0.0084(18) 0.0137(17)
C23 0.0285(18) 0.040(2) 0.040(2) -0.0101(16) 0.0130(16) 0.0066(16)
C24 0.0235(16) 0.0312(17) 0.0291(17) -0.0045(13) 0.0069(13) 0.0057(13)
C25 0.0146(13) 0.0185(13) 0.0152(12) -0.0015(10) 0.0010(10) 0.0029(10)
C26 0.0250(15) 0.0203(14) 0.0210(14) 0.0032(11) 0.0003(12) 0.0055(12)
C27 0.0327(18) 0.0176(14) 0.0297(17) -0.0021(12) 0.0010(14) 0.0057(13)
C28 0.0300(17) 0.0286(17) 0.0203(14) -0.0076(12) -0.0006(13) 0.0073(14)
C29 0.0338(18) 0.0322(17) 0.0145(13) 0.0004(12) 0.0008(12) 0.0139(14)
C30 0.0265(15) 0.0227(15) 0.0171(13) 0.0026(11) 0.0030(11) 0.0096(12)
C31 0.0195(15) 0.0264(16) 0.0272(15) 0.0009(12) 0.0076(12) 0.0049(12)
C32 0.0675(14) 0.0466(11) 0.0362(10) -0.0116(8) 0.0182(10) -0.0025(10)
C33 0.0675(14) 0.0466(11) 0.0362(10) -0.0116(8) 0.0182(10) -0.0025(10)
C34 0.0675(14) 0.0466(11) 0.0362(10) -0.0116(8) 0.0182(10) -0.0025(10)
C35 0.0675(14) 0.0466(11) 0.0362(10) -0.0116(8) 0.0182(10) -0.0025(10)
C36 0.0675(14) 0.0466(11) 0.0362(10) -0.0116(8) 0.0182(10) -0.0025(10)
C44 0.038(2) 0.038(2) 0.0283(17) 0.0105(15) 0.0039(15) 0.0123(16)
C45 0.067(3) 0.068(3) 0.034(2) 0.006(2) -0.001(2) 0.040(3)
C43 0.0283(18) 0.050(2) 0.0175(15) 0.0008(14) 0.0006(13) 0.0021(16)
B1 0.0136(14) 0.0197(15) 0.0159(14) -0.0009(11) -0.0003(11) 0.0039(12)
B2 0.0150(14) 0.0178(15) 0.0210(15) -0.0018(12) -0.0019(12) 0.0053(12)
Cl6 0.0725(8) 0.0822(9) 0.0336(5) 0.0096(5) 0.0173(5) 0.0450(7)
Cl3 0.0322(5) 0.0432(5) 0.0384(5) 0.0076(4) 0.0116(4) 0.0154(4)
Cl4 0.0335(7) 0.0667(10) 0.0467(8) -0.0079(7) 0.0066(6) 0.0248(7)
Cl5 0.0741(12) 0.0405(8) 0.0737(11) -0.0092(8) 0.0351(10) 0.0087(8)
C2S 0.034(2) 0.052(2) 0.038(2) 0.0103(18) 0.0108(16) 0.0217(18)
Cl1 0.0635(7) 0.0660(7) 0.0317(5) 0.0098(5) 0.0108(5) 0.0298(6)
Cl2 0.0431(6) 0.0649(8) 0.0713(8) 0.0138(6) 0.0107(6) 0.0170(6)
C1S 0.043(2) 0.038(2) 0.0326(19) 0.0048(15) 0.0114(16) 0.0127(17)
Cl4A 0.041(2) 0.073(3) 0.046(2) 0.007(2) 0.0022(18) 0.035(2)
Cl5A 0.035(2) 0.040(2) 0.070(3) -0.006(2) 0.002(2) 0.0103(17)

loop_
_atom_type_symbol
_atom_type_description
_atom_type_scat_dispersion_real
_atom_type_scat_dispersion_imag
_atom_type_scat_source
C C 0.0033 0.0016 'International Tables Vol C Tables 4.2.6.8 and 6.1.1.4'
H H 0.0000 0.0000 'International Tables Vol C Tables 4.2.6.8 and 6.1.1.4'
B B 0.0013 0.0007 'International Tables Vol C Tables 4.2.6.8 and 6.1.1.4'
Cl Cl 0.1484 0.1585 'International Tables Vol C Tables 4.2.6.8 and 6.1.1.4'
F F 0.0171 0.0103 'International Tables Vol C Tables 4.2.6.8 and 6.1.1.4'
Fe Fe 0.3463 0.8444 'International Tables Vol C Tables 4.2.6.8 and 6.1.1.4'
N N 0.0061 0.0033 'International Tables Vol C Tables 4.2.6.8 and 6.1.1.4'
O O 0.0106 0.0060 'International Tables Vol C Tables 4.2.6.8 and 6.1.1.4'
P P 0.1023 0.0942 'International Tables Vol C Tables 4.2.6.8 and 6.1.1.4'
S S 0.1246 0.1234 'International Tables Vol C Tables 4.2.6.8 and 6.1.1.4'

loop_
_geom_angle_atom_site_label_1
_geom_angle_atom_site_label_2
_geom_angle_atom_site_label_3
_geom_angle
N2 Fe1 N1 78.38(12)
N2 Fe1 N3 153.41(11)
N2 Fe1 N4 87.70(14)
N2 Fe1 N5 113.51(14)
N2 Fe1 N6 86.33(13)
N3 Fe1 N1 86.82(11)
N3 Fe1 N5 87.25(15)
N3 Fe1 N6 115.17(12)
N4 Fe1 N1 114.76(11)
N4 Fe1 N3 78.53(15)
N4 Fe1 N5 153.07(11)
N4 Fe1 N6 86.97(13)
N5 Fe1 N1 86.81(11)
N6 Fe1 N1 152.51(11)
N6 Fe1 N5 78.48(12)
C45 S2 C46 96.3(5)
C46A S2 C45 105.7(5)
C46A S2 C46 17.0(6)
S1 P1 C37A 124.6(4)
C2 P1 S1 112.23(12)
C2 P1 C37A 101.2(4)
C31 P1 S1 114.51(12)
C31 P1 C2 104.53(15)
C31 P1 C37A 96.9(4)
C37 P1 S1 110.59(15)
C37 P1 C2 109.15(17)
C37 P1 C31 105.41(18)
C37 P1 C37A 14.1(4)
N1 O1 B1 112.0(2)
N2 O2 B2 112.7(2)
N3 O3 B1 112.2(2)
N4 O4 B2 111.5(2)
N5 O5 B1 111.7(2)
N6 O6 B2 112.0(2)
O1 N1 Fe1 121.67(17)
C1 N1 Fe1 118.0(2)
C1 N1 O1 115.6(2)
O2 N2 Fe1 122.12(19)
C2 N2 Fe1 119.6(2)
C2 N2 O2 116.3(2)
O3 N3 Fe1 121.80(19)
C3 N3 Fe1 119.1(2)
C3 N3 O3 117.6(2)
O4 N4 Fe1 122.80(19)
C4 N4 Fe1 119.5(2)
C4 N4 O4 116.2(2)
O5 N5 Fe1 122.73(19)
C5 N5 Fe1 118.8(2)
C5 N5 O5 116.8(2)
O6 N6 Fe1 122.14(18)
C6 N6 Fe1 118.5(2)
C6 N6 O6 117.2(2)
C1 N7 C44 121.0(3)
C1 N7 C43 119.9(3)
C44 N7 C43 118.4(3)
N1 C1 N7 126.9(3)
N1 C1 C2 110.2(3)
N7 C1 C2 122.8(3)
N2 C2 P1 121.3(2)
N2 C2 C1 110.6(3)
C1 C2 P1 127.8(2)
N3 C3 C4 111.4(2)
N3 C3 C7 125.2(3)
C4 C3 C7 123.4(3)
N4 C4 C3 111.0(3)
N4 C4 C13 123.9(3)
C3 C4 C13 125.1(3)
N5 C5 C6 111.2(3)
N5 C5 C19 125.1(3)
C6 C5 C19 123.6(3)
N6 C6 C5 111.9(3)
N6 C6 C25 124.9(3)
C5 C6 C25 123.2(3)
C8 C7 C3 120.2(3)
C12 C7 C3 120.0(3)
C12 C7 C8 119.8(3)
C7 C8 C9 119.6(4)
C10 C9 C8 120.4(4)
C9 C10 C11 120.3(4)
C10 C11 C12 119.9(4)
C7 C12 C11 120.0(4)
C14 C13 C4 120.3(3)
C18 C13 C4 120.7(3)
C18 C13 C14 119.1(3)
C15 C14 C13 120.5(3)
C16 C15 C14 120.2(3)
C15 C16 C17 119.5(3)
C18 C17 C16 120.7(3)
C13 C18 C17 120.0(3)
C20 C19 C5 121.2(3)
C20 C19 C24 119.3(3)
C24 C19 C5 119.4(3)
C21 C20 C19 119.9(4)
C22 C21 C20 120.4(4)
C21 C22 C23 120.1(4)
C24 C23 C22 119.9(4)
C23 C24 C19 120.4(4)
C26 C25 C6 119.1(3)
C26 C25 C30 119.5(3)
C30 C25 C6 121.4(3)
C27 C26 C25 120.4(3)
C28 C27 C26 119.8(3)
C29 C28 C27 120.1(3)
C28 C29 C30 120.7(3)
C29 C30 C25 119.5(3)
C32 C31 P1 121.0(3)
C32 C31 C36 119.2(4)
C36 C31 P1 119.7(3)
C33 C32 C31 120.3(4)
C32 C33 C34 120.5(4)
C35 C34 C33 118.6(4)
C34 C35 C36 120.3(5)
C31 C36 C35 120.6(4)
C42 C37 P1 117.4(2)
C42 C37 C38 120.0
C38 C37 P1 122.6(2)
C41 C42 C37 120.0
C40 C41 C42 120.0
C39 C40 C41 120.0
C40 C39 C38 120.0
C39 C38 C37 120.0
C38A C37A P1 123.8(10)
C38A C37A C42A 123.8(12)
C42A C37A P1 112.2(10)
C37A C38A C39A 118.9(14)
C38A C39A C40A 117.4(14)
C37A C42A C41A 121.1(12)
N7 C44 C45 114.4(4)
C44 C45 S2 114.0(3)
C41A C40A C39A 123.0(13)
C40A C41A C42A 113.7(12)
F1 B1 O1 107.9(2)
F1 B1 O3 107.5(2)
F1 B1 O5 107.2(3)
O1 B1 O3 111.8(3)
O1 B1 O5 112.1(2)
O5 B1 O3 110.1(3)
F2 B2 O2 107.7(3)
F2 B2 O4 108.6(3)
F2 B2 O6 108.9(3)
O4 B2 O2 110.5(3)
O4 B2 O6 111.5(3)
O6 B2 O2 109.5(3)
Cl3 C2S Cl4 107.6(2)
Cl3 C2S Cl5A 111.5(3)
Cl4 C2S Cl5A 137.4(3)
Cl5 C2S Cl3 110.1(2)
Cl5 C2S Cl4 110.0(2)
Cl5 C2S Cl5A 40.07(19)
Cl4A C2S Cl3 120.6(3)
Cl4A C2S Cl4 38.9(2)
Cl4A C2S Cl5 71.1(3)
Cl4A C2S Cl5A 104.0(3)
Cl6 C1S Cl1 109.5(2)
Cl2 C1S Cl6 112.6(2)
Cl2 C1S Cl1 110.8(2)

loop_
_geom_bond_atom_site_label_1
_geom_bond_atom_site_label_2
_geom_bond_distance
Fe1 N1 1.931(3)
Fe1 N2 1.890(3)
Fe1 N3 1.904(3)
Fe1 N4 1.896(3)
Fe1 N5 1.920(3)
Fe1 N6 1.909(3)
S1 P1 1.934(3)
S2 C45 1.804(5)
S2 C46 1.820(14)
S2 C46A 1.720(14)
P1 C2 1.822(3)
P1 C31 1.800(4)
P1 C37 1.773(3)
P1 C37A 1.951(12)
F1 B1 1.361(4)
F2 B2 1.349(4)
O1 N1 1.380(3)
O1 B1 1.460(4)
O2 N2 1.359(3)
O2 B2 1.499(4)
O3 N3 1.370(3)
O3 B1 1.493(4)
O4 N4 1.370(3)
O4 B2 1.474(4)
O5 N5 1.361(3)
O5 B1 1.479(4)
O6 N6 1.367(3)
O6 B2 1.478(4)
N1 C1 1.308(4)
N2 C2 1.310(4)
N3 C3 1.307(4)
N4 C4 1.308(4)
N5 C5 1.299(4)
N6 C6 1.301(4)
N7 C1 1.389(4)
N7 C44 1.413(5)
N7 C43 1.467(4)
C1 C2 1.468(4)
C3 C4 1.453(4)
C3 C7 1.480(4)
C4 C13 1.473(4)
C5 C6 1.456(4)
C5 C19 1.472(4)
C6 C25 1.473(4)
C7 C8 1.384(5)
C7 C12 1.383(5)
C8 C9 1.390(5)
C9 C10 1.367(7)
C10 C11 1.376(7)
C11 C12 1.387(5)
C13 C14 1.388(4)
C13 C18 1.379(5)
C14 C15 1.381(5)
C15 C16 1.367(5)
C16 C17 1.383(5)
C17 C18 1.380(5)
C19 C20 1.388(5)
C19 C24 1.392(5)
C20 C21 1.387(5)
C21 C22 1.371(6)
C22 C23 1.387(6)
C23 C24 1.377(5)
C25 C26 1.385(5)
C25 C30 1.391(4)
C26 C27 1.382(5)
C27 C28 1.380(5)
C28 C29 1.371(5)
C29 C30 1.383(4)
C31 C32 1.366(6)
C31 C36 1.366(6)
C32 C33 1.360(6)
C33 C34 1.400(7)
C34 C35 1.344(6)
C35 C36 1.387(6)
C37 C42 1.3900
C37 C38 1.3900
C42 C41 1.3900
C41 C40 1.3900
C40 C39 1.3900
C39 C38 1.3900
C37A C38A 1.314(19)
C37A C42A 1.393(17)
C38A C39A 1.39(2)
C39A C40A 1.47(2)
C42A C41A 1.424(19)
C44 C45 1.523(6)
C40A C41A 1.361(19)
Cl6 C1S 1.743(4)
Cl3 C2S 1.752(5)
Cl4 C2S 1.781(5)
Cl5 C2S 1.721(5)
C2S Cl4A 1.687(6)
C2S Cl5A 1.940(6)
Cl1 C1S 1.763(4)
Cl2 C1S 1.730(5)

loop_
_geom_torsion_atom_site_label_1
_geom_torsion_atom_site_label_2
_geom_torsion_atom_site_label_3
_geom_torsion_atom_site_label_4
_geom_torsion
Fe1 N1 C1 N7 162.3(2)
Fe1 N1 C1 C2 -17.9(3)
Fe1 N2 C2 P1 162.36(15)
Fe1 N2 C2 C1 -12.6(3)
Fe1 N3 C3 C4 -6.1(3)
Fe1 N3 C3 C7 172.7(2)
Fe1 N4 C4 C3 -6.5(3)
Fe1 N4 C4 C13 171.0(2)
Fe1 N5 C5 C6 -7.8(3)
Fe1 N5 C5 C19 168.8(2)
Fe1 N6 C6 C5 -11.2(3)
Fe1 N6 C6 C25 165.9(2)
S1 P1 C2 N2 80.3(3)
S1 P1 C2 C1 -105.6(3)
S1 P1 C31 C32 172.3(3)
S1 P1 C31 C36 -12.0(4)
S1 P1 C37 C42 29.6(2)
S1 P1 C37 C38 -153.09(19)
S1 P1 C37A C38A 174.2(10)
S1 P1 C37A C42A -0.2(10)
P1 C31 C32 C33 177.7(4)
P1 C31 C36 C35 -178.2(4)
P1 C37 C42 C41 177.4(3)
P1 C37 C38 C39 -177.3(3)
P1 C37A C38A C39A -178.8(10)
P1 C37A C42A C41A 172.5(10)
O1 N1 C1 N7 6.1(4)
O1 N1 C1 C2 -174.0(2)
O2 N2 C2 P1 -2.1(4)
O2 N2 C2 C1 -177.1(2)
O3 N3 C3 C4 -172.1(2)
O3 N3 C3 C7 6.7(4)
O4 N4 C4 C3 -173.0(2)
O4 N4 C4 C13 4.6(4)
O5 N5 C5 C6 -173.3(2)
O5 N5 C5 C19 3.3(4)
O6 N6 C6 C5 -174.7(2)
O6 N6 C6 C25 2.4(4)
N1 Fe1 N2 O2 166.4(2)
N1 Fe1 N2 C2 2.9(2)
N1 Fe1 N3 O3 51.6(2)
N1 Fe1 N3 C3 -113.8(2)
N1 Fe1 N4 O4 -110.6(2)
N1 Fe1 N4 C4 83.8(2)
N1 Fe1 N5 O5 -37.0(2)
N1 Fe1 N5 C5 158.4(2)
N1 Fe1 N6 O6 109.4(3)
N1 Fe1 N6 C6 -53.3(3)
N1 O1 B1 F1 -174.3(2)
N1 O1 B1 O3 67.7(3)
N1 O1 B1 O5 -56.5(3)
N1 C1 C2 P1 -155.7(2)
N1 C1 C2 N2 18.9(4)
N2 Fe1 N1 O1 164.0(2)
N2 Fe1 N1 C1 9.3(2)
N2 Fe1 N3 O3 107.4(3)
N2 Fe1 N3 C3 -58.0(3)
N2 Fe1 N4 O4 -34.6(2)
N2 Fe1 N4 C4 159.9(2)
N2 Fe1 N5 O5 -112.8(2)
N2 Fe1 N5 C5 82.6(2)
N2 Fe1 N6 O6 53.5(2)
N2 Fe1 N6 C6 -109.2(2)
N2 O2 B2 F2 -172.1(2)
N2 O2 B2 O4 -53.5(3)
N2 O2 B2 O6 69.6(3)
N3 Fe1 N1 O1 -38.3(2)
N3 Fe1 N1 C1 167.1(2)
N3 Fe1 N2 O2 108.9(3)
N3 Fe1 N2 C2 -54.6(4)
N3 Fe1 N4 O4 168.3(2)
N3 Fe1 N4 C4 2.8(2)
N3 Fe1 N5 O5 50.0(2)
N3 Fe1 N5 C5 -114.6(2)
N3 Fe1 N6 O6 -110.2(2)
N3 Fe1 N6 C6 87.1(2)
N3 O3 B1 F1 -173.1(2)
N3 O3 B1 O1 -54.8(3)
N3 O3 B1 O5 70.4(3)
N3 C3 C4 N4 7.8(3)
N3 C3 C4 C13 -169.8(3)
N3 C3 C7 C8 44.2(4)
N3 C3 C7 C12 -137.3(3)
N4 Fe1 N1 O1 -114.1(2)
N4 Fe1 N1 C1 91.3(3)
N4 Fe1 N2 O2 50.6(2)
N4 Fe1 N2 C2 -113.0(2)
N4 Fe1 N3 O3 167.6(2)
N4 Fe1 N3 C3 2.2(2)
N4 Fe1 N5 O5 107.7(3)
N4 Fe1 N5 C5 -56.9(3)
N4 Fe1 N6 O6 -34.4(2)
N4 Fe1 N6 C6 162.9(2)
N4 O4 B2 F2 -172.9(2)
N4 O4 B2 O2 69.1(3)
N4 O4 B2 O6 -52.9(3)
N4 C4 C13 C14 -126.2(3)
N4 C4 C13 C18 54.3(4)
N5 Fe1 N1 O1 49.2(2)
N5 Fe1 N1 C1 -105.5(3)
N5 Fe1 N2 O2 -112.3(2)
N5 Fe1 N2 C2 84.2(3)
N5 Fe1 N3 O3 -35.4(2)
N5 Fe1 N3 C3 159.2(2)
N5 Fe1 N4 O4 108.8(3)
N5 Fe1 N4 C4 -56.7(3)
N5 Fe1 N6 O6 168.4(2)
N5 Fe1 N6 C6 5.7(2)
N5 O5 B1 F1 -172.8(2)
N5 O5 B1 O1 69.0(3)
N5 O5 B1 O3 -56.1(3)
N5 C5 C6 N6 11.8(4)
N5 C5 C6 C25 -165.3(3)
N5 C5 C19 C20 47.6(5)
N5 C5 C19 C24 -133.6(3)
N6 Fe1 N1 O1 106.4(3)
N6 Fe1 N1 C1 -48.2(4)
N6 Fe1 N2 O2 -36.5(2)
N6 Fe1 N2 C2 159.9(2)
N6 Fe1 N3 O3 -111.3(2)
N6 Fe1 N3 C3 83.3(2)
N6 Fe1 N4 O4 51.9(2)
N6 Fe1 N4 C4 -113.7(2)
N6 Fe1 N5 O5 166.4(2)
N6 Fe1 N5 C5 1.8(2)
N6 O6 B2 F2 -170.3(2)
N6 O6 B2 O2 -52.8(3)
N6 O6 B2 O4 69.9(3)
N6 C6 C25 C26 -132.7(3)
N6 C6 C25 C30 48.6(4)
N7 C1 C2 P1 24.2(4)
N7 C1 C2 N2 -161.2(3)
N7 C44 C45 S2 -62.6(4)
C1 N7 C44 C45 96.6(4)
C2 P1 C31 C32 49.1(4)
C2 P1 C31 C36 -135.2(4)
C2 P1 C37 C42 153.49(19)
C2 P1 C37 C38 -29.2(3)
C2 P1 C37A C38A -58.5(12)
C2 P1 C37A C42A 127.1(8)
C3 C4 C13 C14 51.1(4)
C3 C4 C13 C18 -128.5(3)
C3 C7 C8 C9 179.1(3)
C3 C7 C12 C11 -179.5(3)
C4 C3 C7 C8 -137.1(3)
C4 C3 C7 C12 41.3(4)
C4 C13 C14 C15 179.6(3)
C4 C13 C18 C17 179.3(3)
C5 C6 C25 C26 44.0(4)
C5 C6 C25 C30 -134.7(3)
C5 C19 C20 C21 179.4(3)
C5 C19 C24 C23 -179.1(3)
C6 C5 C19 C20 -136.2(3)
C6 C5 C19 C24 42.6(4)
C6 C25 C26 C27 -178.7(3)
C6 C25 C30 C29 177.9(3)
C7 C3 C4 N4 -171.0(3)
C7 C3 C4 C13 11.4(5)
C7 C8 C9 C10 -0.1(6)
C8 C7 C12 C11 -1.0(5)
C8 C9 C10 C11 0.0(6)
C9 C10 C11 C12 -0.3(6)
C10 C11 C12 C7 0.9(6)
C12 C7 C8 C9 0.7(5)
C13 C14 C15 C16 1.2(5)
C14 C13 C18 C17 -0.3(5)
C14 C15 C16 C17 -0.5(6)
C15 C16 C17 C18 -0.6(6)
C16 C17 C18 C13 1.0(6)
C18 C13 C14 C15 -0.8(5)
C19 C5 C6 N6 -164.8(3)
C19 C5 C6 C25 18.1(4)
C19 C20 C21 C22 -0.4(6)
C20 C19 C24 C23 -0.3(5)
C20 C21 C22 C23 -0.2(6)
C21 C22 C23 C24 0.5(6)
C22 C23 C24 C19 -0.3(5)
C24 C19 C20 C21 0.6(5)
C25 C26 C27 C28 0.9(5)
C26 C25 C30 C29 -0.8(5)
C26 C27 C28 C29 -0.9(5)
C27 C28 C29 C30 0.1(5)
C28 C29 C30 C25 0.7(5)
C30 C25 C26 C27 0.0(5)
C31 P1 C2 N2 -155.0(3)
C31 P1 C2 C1 19.0(3)
C31 P1 C37 C42 -94.7(2)
C31 P1 C37 C38 82.6(2)
C31 P1 C37A C38A 47.9(11)
C31 P1 C37A C42A -126.5(9)
C31 C32 C33 C34 3.2(9)
C32 C31 C36 C35 -2.4(8)
C32 C33 C34 C35 -8.0(9)
C33 C34 C35 C36 7.5(9)
C34 C35 C36 C31 -2.4(9)
C36 C31 C32 C33 1.9(8)
C37 P1 C2 N2 -42.7(3)
C37 P1 C2 C1 131.4(3)
C37 P1 C31 C32 -65.9(4)
C37 P1 C31 C36 109.8(4)
C37 P1 C37A C38A 176(2)
C37 P1 C37A C42A 1.4(11)
C37 C42 C41 C40 0.0
C42 C37 C38 C39 0.0
C42 C41 C40 C39 0.0
C41 C40 C39 C38 0.0
C40 C39 C38 C37 0.0
C38 C37 C42 C41 0.0
C37A P1 C2 N2 -54.7(4)
C37A P1 C2 C1 119.3(4)
C37A P1 C31 C32 -54.4(5)
C37A P1 C31 C36 121.3(5)
C37A P1 C37 C42 -149.0(16)
C37A P1 C37 C38 28.4(15)
C37A C38A C39A C40A 0(2)
C37A C42A C41A C40A 13.1(18)
C38A C37A C42A C41A -2(2)
C38A C39A C40A C41A 12(2)
C39A C40A C41A C42A -17.8(19)
C42A C37A C38A C39A -5(2)
C44 N7 C1 N1 -135.2(3)
C44 N7 C1 C2 44.9(4)
C43 N7 C1 N1 34.8(5)
C43 N7 C1 C2 -145.1(3)
C43 N7 C44 C45 -73.5(4)
C46 S2 C45 C44 -80.1(6)
C46A S2 C45 C44 -65.7(6)
B1 O1 N1 Fe1 -10.6(3)
B1 O1 N1 C1 144.6(3)
B1 O3 N3 Fe1 -13.4(3)
B1 O3 N3 C3 152.2(3)
B1 O5 N5 Fe1 -10.7(3)
B1 O5 N5 C5 154.2(3)
B2 O2 N2 Fe1 -13.6(3)
B2 O2 N2 C2 150.4(3)
B2 O4 N4 Fe1 -15.1(3)
B2 O4 N4 C4 150.8(3)
B2 O6 N6 Fe1 -14.9(3)
B2 O6 N6 C6 148.0(3)
